data_4068315
loop_
_publ_author_name
'Liu, Zhongqiang'
'Stern, Charlotte L.'
'Lambert, Joseph B.'

_publ_section_title
;
 Metal-Organic Frameworks from Dipodal and Tripodal Silicon-Centered
 Tetrahedral Ligands
;
_journal_issue 1
_journal_name_full Organometallics
_journal_page_first 84
_journal_paper_doi 10.1021/om800678g
_journal_volume 28
_journal_year 2009
_chemical_formula_sum 'C30.75 H25.75 N1.25 O10.25 Si Zn2'
_chemical_formula_weight 735.61
_chemical_name_systematic
; 
 ? 
;
_space_group_IT_number 2
_symmetry_cell_setting triclinic
_symmetry_space_group_name_Hall '-P 1'
_symmetry_space_group_name_H-M 'P -1'
_atom_sites_solution_hydrogens geom
_atom_sites_solution_primary direct
_atom_sites_solution_secondary difmap
_audit_creation_method SHELXL-97
_cell_angle_alpha 87.8180(10)
_cell_angle_beta 79.6890(10)
_cell_angle_gamma 75.4550(10)
_cell_formula_units_Z 4
_cell_length_a 9.9644(8)
_cell_length_b 17.1080(13)
_cell_length_c 24.0173(18)
_cell_measurement_reflns_used 6617
_cell_measurement_temperature 153(2)
_cell_measurement_theta_max 28.58
_cell_measurement_theta_min 2.49
_cell_volume 3898.9(5)
_computing_cell_refinement 'Bruker SMART'
_computing_data_collection 'Bruker SMART'
_computing_data_reduction 'Bruker SAINT'
_computing_molecular_graphics 'Bruker SHELXTL'
_computing_publication_material 'Bruker SHELXTL'
_computing_structure_refinement 'SHELXL-97 (Sheldrick, 1997)'
_computing_structure_solution 'SHELXS-97 (Sheldrick, 1990)'
_diffrn_ambient_temperature 153(2)
_diffrn_measured_fraction_theta_full 0.886
_diffrn_measured_fraction_theta_max 0.886
_diffrn_measurement_device_type 'CCD area detector'
_diffrn_measurement_method 'omega scans'
_diffrn_radiation_monochromator graphite
_diffrn_radiation_source 'fine-focus sealed tube'
_diffrn_radiation_type MoK\a
_diffrn_radiation_wavelength 0.71073
_diffrn_reflns_av_R_equivalents 0.0555
_diffrn_reflns_av_sigmaI/netI 0.0559
_diffrn_reflns_limit_h_max 12
_diffrn_reflns_limit_h_min -13
_diffrn_reflns_limit_k_max 22
_diffrn_reflns_limit_k_min -23
_diffrn_reflns_limit_l_max 32
_diffrn_reflns_limit_l_min -31
_diffrn_reflns_number 36285
_diffrn_reflns_theta_full 28.93
_diffrn_reflns_theta_max 28.93
_diffrn_reflns_theta_min 0.86
_exptl_absorpt_coefficient_mu 1.309
_exptl_absorpt_correction_T_max 0.7404
_exptl_absorpt_correction_T_min 0.5517
_exptl_absorpt_correction_type analytical
_exptl_absorpt_process_details face-indexed
_exptl_crystal_colour colorless
_exptl_crystal_density_diffrn 1.253
_exptl_crystal_density_method 'not measured'
_exptl_crystal_description block
_exptl_crystal_F_000 1500
_exptl_crystal_size_max 0.554
_exptl_crystal_size_mid 0.386
_exptl_crystal_size_min 0.252
_refine_diff_density_max 2.079
_refine_diff_density_min -0.729
_refine_diff_density_rms 0.120
_refine_ls_extinction_method none
_refine_ls_goodness_of_fit_ref 1.066
_refine_ls_hydrogen_treatment constr
_refine_ls_matrix_type full
_refine_ls_number_parameters 703
_refine_ls_number_reflns 18256
_refine_ls_number_restraints 0
_refine_ls_restrained_S_all 1.066
_refine_ls_R_factor_all 0.0772
_refine_ls_R_factor_gt 0.0656
_refine_ls_shift/su_max 0.002
_refine_ls_shift/su_mean 0.000
_refine_ls_structure_factor_coef Fsqd
_refine_ls_weighting_details 'calc w=1/[\s^2^(Fo^2^)+(0.0952P)^2^+7.8572P] where P=(Fo^2^+2Fc^2^)/3'
_refine_ls_weighting_scheme calc
_refine_ls_wR_factor_gt 0.1926
_refine_ls_wR_factor_ref 0.1988
_reflns_number_gt 13893
_reflns_number_total 18256
_reflns_threshold_expression >2sigma(I)
_cod_data_source_file om800678g_si_002.cif
_cod_data_source_block s85o
_cod_depositor_comments
;
The following automatic conversions were performed:

'_symmetry_cell_setting' value 'Triclinic' changed to 'triclinic'
according to /home/saulius/struct/CIF-dictionaries/cif_core.dic
dictionary named 'cif_core.dic' version 2.4.2 from 2011-04-26.

Automatic conversion script
Id: cif_fix_values 1715 2011-07-08 13:25:40Z adriana 
;
_cod_original_sg_symbol_H-M P-1
_cod_database_code 4068315

loop_
_symmetry_equiv_pos_as_xyz
'x, y, z'
'-x, -y, -z'

loop_
_atom_site_label
_atom_site_type_symbol
_atom_site_fract_x
_atom_site_fract_y
_atom_site_fract_z
_atom_site_U_iso_or_equiv
_atom_site_adp_type
_atom_site_occupancy
_atom_site_symmetry_multiplicity
_atom_site_calc_flag
_atom_site_refinement_flags
Zn1 Zn 0.34326(5) 0.61349(2) 0.780870(18) 0.02516(11) Uani 1 1 d .
Zn2 Zn 0.60783(5) 0.87690(3) 0.723650(19) 0.02934(12) Uani 1 1 d .
Zn3 Zn 0.62697(5) 0.68539(3) 0.75123(2) 0.03375(13) Uani 1 1 d .
Zn4 Zn 0.32778(5) 0.80390(3) 0.744472(19) 0.02868(12) Uani 1 1 d .
Si1 Si 0.97731(11) 0.20303(6) 0.88098(4) 0.0242(2) Uani 1 1 d .
Si2 Si -0.00851(10) 1.28808(5) 0.61339(4) 0.02064(19) Uani 1 1 d .
O1 O 0.4890(3) 0.53139(17) 0.81021(13) 0.0384(7) Uani 1 1 d .
O2 O 0.6846(3) 0.56662(16) 0.76703(13) 0.0332(6) Uani 1 1 d .
O3 O 0.8722(3) -0.15228(16) 0.78846(13) 0.0369(7) Uani 1 1 d .
O4 O 0.6945(3) -0.05822(18) 0.76235(14) 0.0434(8) Uani 1 1 d .
O5 O 0.7589(3) 0.19838(15) 1.17029(11) 0.0293(6) Uani 1 1 d .
O6 O 0.7789(3) 0.32556(16) 1.15558(11) 0.0318(6) Uani 1 1 d .
O7 O 0.2695(3) 0.92634(17) 0.73434(13) 0.0398(7) Uani 1 1 d .
O8 O 0.4681(3) 0.96228(17) 0.69463(13) 0.0383(7) Uani 1 1 d .
O9 O 0.2608(3) 1.18249(16) 0.33943(11) 0.0330(6) Uani 1 1 d .
O10 O 0.2840(3) 1.31013(16) 0.33297(12) 0.0316(6) Uani 1 1 d .
O11 O 0.2587(3) 1.54554(17) 0.74321(13) 0.0360(7) Uani 1 1 d .
O12 O 0.0852(3) 1.64043(17) 0.71496(14) 0.0389(7) Uani 1 1 d .
O13 O 0.4316(3) 0.68275(16) 0.73010(11) 0.0285(6) Uani 1 1 d .
O14 O 0.5198(3) 0.80212(17) 0.76995(11) 0.0325(6) Uani 1 1 d .
O15 O 0.5429(8) 0.6824(3) 0.8486(2) 0.111(2) Uani 1 1 d .
O16 O 0.8117(3) 0.70216(15) 0.77440(12) 0.0350(6) Uani 1 1 d .
O17 O 0.1406(3) 0.78752(16) 0.72403(12) 0.0319(6) Uani 1 1 d .
O18 O 0.4144(4) 0.8089(2) 0.65176(15) 0.0525(9) Uani 1 1 d .
C1 C 0.8702(4) 0.2985(2) 0.85398(15) 0.0272(8) Uani 1 1 d .
C2 C 0.7254(5) 0.3250(2) 0.87445(18) 0.0353(9) Uani 1 1 d .
H2 H 0.6822 0.2937 0.9023 0.042 Uiso 1 1 calc R
C3 C 0.6431(4) 0.3951(2) 0.85544(17) 0.0327(9) Uani 1 1 d .
H3 H 0.5446 0.4106 0.8693 0.039 Uiso 1 1 calc R
C4 C 0.7057(4) 0.4428(2) 0.81593(16) 0.0282(8) Uani 1 1 d .
C5 C 0.8487(4) 0.4179(2) 0.79525(17) 0.0320(9) Uani 1 1 d .
H5 H 0.8919 0.4501 0.7682 0.038 Uiso 1 1 calc R
C6 C 0.9299(4) 0.3465(2) 0.81345(16) 0.0294(8) Uani 1 1 d .
H6 H 1.0275 0.3300 0.7981 0.035 Uiso 1 1 calc R
C7 C 0.6204(4) 0.5197(2) 0.79600(16) 0.0252(7) Uani 1 1 d .
C8 C 0.9289(4) 0.1148(2) 0.85332(16) 0.0292(8) Uani 1 1 d .
C9 C 0.9975(4) 0.0340(2) 0.86128(17) 0.0301(8) Uani 1 1 d .
H9 H 1.0719 0.0224 0.8825 0.036 Uiso 1 1 calc R
C10 C 0.9602(4) -0.0295(2) 0.83917(16) 0.0301(8) Uani 1 1 d .
H10 H 1.0107 -0.0835 0.8444 0.036 Uiso 1 1 calc R
C11 C 0.8483(4) -0.0143(2) 0.80926(16) 0.0297(8) Uani 1 1 d .
C12 C 0.7799(5) 0.0662(2) 0.8009(2) 0.0423(11) Uani 1 1 d .
H12 H 0.7046 0.0778 0.7801 0.051 Uiso 1 1 calc R
C13 C 0.8200(5) 0.1292(2) 0.82245(19) 0.0385(10) Uani 1 1 d .
H13 H 0.7720 0.1833 0.8160 0.046 Uiso 1 1 calc R
C14 C 0.8029(4) -0.0810(2) 0.78544(17) 0.0318(8) Uani 1 1 d .
C15 C 0.9293(4) 0.2113(2) 0.96008(15) 0.0247(7) Uani 1 1 d .
C16 C 0.9171(5) 0.2863(2) 0.98465(17) 0.0381(10) Uani 1 1 d .
H16 H 0.9371 0.3294 0.9612 0.046 Uiso 1 1 calc R
C17 C 0.8763(4) 0.2986(2) 1.04252(17) 0.0320(9) Uani 1 1 d .
H17 H 0.8709 0.3496 1.0583 0.038 Uiso 1 1 calc R
C18 C 0.8434(3) 0.2375(2) 1.07769(15) 0.0216(7) Uani 1 1 d .
C19 C 0.8532(4) 0.1634(2) 1.05430(16) 0.0286(8) Uani 1 1 d .
H19 H 0.8305 0.1211 1.0779 0.034 Uiso 1 1 calc R
C20 C 0.8964(4) 0.1502(2) 0.99610(15) 0.0252(7) Uani 1 1 d .
H20 H 0.9035 0.0987 0.9807 0.030 Uiso 1 1 calc R
C21 C 0.7903(4) 0.2543(2) 1.13954(15) 0.0256(7) Uani 1 1 d .
C22 C 1.1681(4) 0.1996(2) 0.85575(17) 0.0329(9) Uani 1 1 d .
C23 C 1.2268(6) 0.2548(3) 0.8751(3) 0.0571(14) Uani 1 1 d .
H23 H 1.1724 0.2919 0.9039 0.068 Uiso 1 1 calc R
C24 C 1.3641(6) 0.2580(3) 0.8536(3) 0.0658(17) Uani 1 1 d .
H24 H 1.4037 0.2959 0.8685 0.079 Uiso 1 1 calc R
C25 C 1.4428(6) 0.2062(4) 0.8108(3) 0.0690(18) Uani 1 1 d .
H25 H 1.5360 0.2091 0.7951 0.083 Uiso 1 1 calc R
C26 C 1.3860(6) 0.1509(5) 0.7913(3) 0.088(3) Uani 1 1 d .
H26 H 1.4404 0.1147 0.7619 0.106 Uiso 1 1 calc R
C27 C 1.2483(5) 0.1461(4) 0.8136(3) 0.0611(16) Uani 1 1 d .
H27 H 1.2104 0.1064 0.7999 0.073 Uiso 1 1 calc R
C28 C 0.0926(4) 1.1912(2) 0.64119(15) 0.0230(7) Uani 1 1 d .
C29 C 0.0289(4) 1.1456(2) 0.68204(16) 0.0314(8) Uani 1 1 d .
H29 H -0.0692 1.1636 0.6960 0.038 Uiso 1 1 calc R
C30 C 0.1055(4) 1.0741(2) 0.70297(17) 0.0316(8) Uani 1 1 d .
H30 H 0.0593 1.0433 0.7301 0.038 Uiso 1 1 calc R
C31 C 0.2500(4) 1.0483(2) 0.68376(16) 0.0258(7) Uani 1 1 d .
C32 C 0.3161(4) 1.0941(2) 0.64345(18) 0.0333(9) Uani 1 1 d .
H32 H 0.4148 1.0773 0.6305 0.040 Uiso 1 1 calc R
C33 C 0.2379(4) 1.1637(2) 0.62250(17) 0.0307(8) Uani 1 1 d .
H33 H 0.2838 1.1937 0.5947 0.037 Uiso 1 1 calc R
C34 C 0.3345(5) 0.9725(2) 0.70625(17) 0.0331(9) Uani 1 1 d .
C35 C 0.0567(4) 1.2852(2) 0.53483(15) 0.0272(7) Uani 1 1 d .
C36 C 0.0634(7) 1.2150(3) 0.50530(19) 0.0551(15) Uani 1 1 d .
H36 H 0.0280 1.1729 0.5247 0.066 Uiso 1 1 calc R
C37 C 0.1208(6) 1.2059(3) 0.44823(19) 0.0530(15) Uani 1 1 d .
H37 H 0.1249 1.1576 0.4290 0.064 Uiso 1 1 calc R
C38 C 0.1718(4) 1.2661(2) 0.41936(16) 0.0271(8) Uani 1 1 d .
C39 C 0.1663(5) 1.3361(2) 0.44786(16) 0.0317(8) Uani 1 1 d .
H39 H 0.2020 1.3779 0.4283 0.038 Uiso 1 1 calc R
C40 C 0.1089(4) 1.3451(2) 0.50497(16) 0.0287(8) Uani 1 1 d .
H40 H 0.1053 1.3935 0.5240 0.034 Uiso 1 1 calc R
C41 C 0.2460(4) 1.2525(2) 0.35849(16) 0.0267(7) Uani 1 1 d .
C42 C 0.0339(4) 1.3745(2) 0.64568(14) 0.0208(7) Uani 1 1 d .
C43 C 0.1376(4) 1.3595(2) 0.68006(16) 0.0274(8) Uani 1 1 d .
H43 H 0.1830 1.3053 0.6874 0.033 Uiso 1 1 calc R
C44 C 0.1752(4) 1.4220(2) 0.70354(16) 0.0275(8) Uani 1 1 d .
H44 H 0.2464 1.4102 0.7263 0.033 Uiso 1 1 calc R
C45 C 0.1090(4) 1.5020(2) 0.69387(15) 0.0259(7) Uani 1 1 d .
C46 C 0.0033(4) 1.5190(2) 0.66130(16) 0.0282(8) Uani 1 1 d .
H46 H -0.0442 1.5734 0.6554 0.034 Uiso 1 1 calc R
C47 C -0.0324(4) 1.4556(2) 0.63736(16) 0.0289(8) Uani 1 1 d .
H47 H -0.1039 1.4678 0.6147 0.035 Uiso 1 1 calc R
C48 C 0.1514(4) 1.5686(2) 0.71884(16) 0.0306(8) Uani 1 1 d .
C49 C -0.2001(4) 1.2931(2) 0.63297(19) 0.0317(8) Uani 1 1 d .
C50 C -0.2828(7) 1.3369(6) 0.6781(3) 0.090(3) Uani 1 1 d .
H50 H -0.2438 1.3714 0.6970 0.108 Uiso 1 1 calc R
C51 C -0.4214(8) 1.3341(7) 0.6982(4) 0.121(4) Uani 1 1 d .
H51 H -0.4754 1.3662 0.7298 0.146 Uiso 1 1 calc R
C52 C -0.4769(7) 1.2854(5) 0.6724(4) 0.103(3) Uani 1 1 d .
H52 H -0.5700 1.2807 0.6861 0.124 Uiso 1 1 calc R
C53 C -0.3989(7) 1.2427(5) 0.6263(5) 0.129(4) Uani 1 1 d .
H53 H -0.4402 1.2099 0.6069 0.155 Uiso 1 1 calc R
C54 C -0.2638(6) 1.2452(4) 0.6070(4) 0.103(3) Uani 1 1 d .
H54 H -0.2119 1.2135 0.5750 0.124 Uiso 1 1 calc R

loop_
_atom_site_aniso_label
_atom_site_aniso_U_11
_atom_site_aniso_U_22
_atom_site_aniso_U_33
_atom_site_aniso_U_23
_atom_site_aniso_U_13
_atom_site_aniso_U_12
Zn1 0.0286(2) 0.01635(19) 0.0276(2) -0.00198(15) -0.00595(17) 0.00077(16)
Zn2 0.0321(3) 0.0201(2) 0.0320(2) -0.00486(16) -0.01027(18) 0.00447(17)
Zn3 0.0250(2) 0.0167(2) 0.0513(3) 0.01094(18) 0.0033(2) 0.00140(17)
Zn4 0.0287(2) 0.0189(2) 0.0335(2) 0.00367(16) -0.00561(18) 0.00284(17)
Si1 0.0293(5) 0.0154(4) 0.0233(5) 0.0017(3) -0.0014(4) 0.0006(4)
Si2 0.0200(5) 0.0176(4) 0.0225(4) 0.0013(3) -0.0019(3) -0.0028(3)
O1 0.0319(16) 0.0308(15) 0.0516(18) 0.0175(13) -0.0097(13) -0.0072(12)
O2 0.0309(15) 0.0202(12) 0.0468(17) 0.0118(11) -0.0062(12) -0.0049(11)
O3 0.0374(16) 0.0217(13) 0.0483(17) -0.0085(12) -0.0091(13) 0.0010(12)
O4 0.0412(18) 0.0334(16) 0.0528(19) -0.0157(14) -0.0212(15) 0.0072(13)
O5 0.0308(14) 0.0226(12) 0.0278(13) 0.0048(10) 0.0018(11) 0.0004(11)
O6 0.0354(15) 0.0239(13) 0.0313(14) -0.0069(10) 0.0029(11) -0.0038(11)
O7 0.0425(18) 0.0256(14) 0.0433(17) 0.0121(12) -0.0061(14) 0.0034(13)
O8 0.0310(16) 0.0286(14) 0.0507(18) 0.0071(13) -0.0125(13) 0.0035(12)
O9 0.0464(17) 0.0221(13) 0.0264(13) -0.0037(10) -0.0009(12) -0.0044(12)
O10 0.0327(15) 0.0214(12) 0.0342(14) 0.0059(10) 0.0044(11) -0.0031(11)
O11 0.0318(16) 0.0296(14) 0.0467(17) -0.0125(12) -0.0105(13) -0.0033(12)
O12 0.0306(16) 0.0249(14) 0.0570(19) -0.0125(13) -0.0046(14) 0.0004(12)
O13 0.0264(14) 0.0279(13) 0.0258(13) 0.0011(10) -0.0017(10) 0.0013(11)
O14 0.0317(15) 0.0336(14) 0.0238(13) 0.0002(11) -0.0039(11) 0.0062(12)
O15 0.143(6) 0.085(4) 0.087(4) 0.014(3) -0.007(4) -0.004(4)
O16 0.0389(16) 0.0180(12) 0.0403(16) 0.0039(11) 0.0001(13) 0.0015(11)
O17 0.0230(13) 0.0264(13) 0.0449(16) -0.0029(11) -0.0111(12) 0.0004(11)
O18 0.055(2) 0.054(2) 0.0451(19) 0.0135(16) -0.0077(16) -0.0106(17)
C1 0.033(2) 0.0165(16) 0.0241(17) 0.0045(13) 0.0034(14) 0.0013(14)
C2 0.037(2) 0.0226(18) 0.037(2) 0.0105(15) 0.0031(17) 0.0008(16)
C3 0.0244(19) 0.0254(18) 0.041(2) 0.0093(16) 0.0030(16) -0.0003(15)
C4 0.038(2) 0.0159(16) 0.0282(18) 0.0044(13) -0.0068(16) -0.0021(15)
C5 0.032(2) 0.0259(18) 0.0315(19) 0.0123(15) 0.0019(16) -0.0011(16)
C6 0.0241(18) 0.0278(19) 0.0317(19) 0.0075(15) 0.0001(15) -0.0024(15)
C7 0.0186(17) 0.0237(17) 0.0348(19) 0.0102(14) -0.0068(14) -0.0083(14)
C8 0.034(2) 0.0201(17) 0.0262(18) -0.0011(13) -0.0001(15) 0.0046(15)
C9 0.034(2) 0.0219(17) 0.034(2) 0.0015(14) -0.0147(16) -0.0013(15)
C10 0.038(2) 0.0170(16) 0.0314(19) -0.0002(14) -0.0087(16) 0.0017(15)
C11 0.031(2) 0.0231(18) 0.0295(19) -0.0035(14) -0.0052(15) 0.0038(15)
C12 0.046(3) 0.025(2) 0.053(3) -0.0093(18) -0.025(2) 0.0100(18)
C13 0.042(2) 0.0232(19) 0.046(2) -0.0044(17) -0.017(2) 0.0064(17)
C14 0.035(2) 0.0241(18) 0.0318(19) -0.0092(15) -0.0034(16) 0.0015(16)
C15 0.0259(18) 0.0202(16) 0.0276(17) 0.0019(13) -0.0019(14) -0.0069(14)
C16 0.055(3) 0.0259(19) 0.031(2) -0.0001(15) 0.0089(18) -0.0184(19)
C17 0.040(2) 0.0236(18) 0.036(2) -0.0067(15) 0.0041(17) -0.0214(17)
C18 0.0136(15) 0.0228(16) 0.0289(17) 0.0026(13) -0.0007(13) -0.0081(13)
C19 0.039(2) 0.0193(16) 0.0267(18) 0.0067(13) -0.0029(15) -0.0080(15)
C20 0.033(2) 0.0174(15) 0.0294(18) -0.0009(13) -0.0065(15) -0.0123(14)
C21 0.0272(19) 0.0208(16) 0.0263(17) 0.0008(13) -0.0054(14) -0.0007(14)
C22 0.032(2) 0.0251(18) 0.034(2) 0.0012(15) -0.0007(16) 0.0038(15)
C23 0.058(3) 0.039(3) 0.070(4) -0.022(2) 0.011(3) -0.016(2)
C24 0.042(3) 0.044(3) 0.109(5) -0.021(3) 0.002(3) -0.014(2)
C25 0.027(3) 0.067(4) 0.103(5) -0.015(3) 0.011(3) -0.005(2)
C26 0.038(3) 0.115(6) 0.103(5) -0.065(5) 0.014(3) -0.014(3)
C27 0.027(2) 0.079(4) 0.077(4) -0.044(3) 0.007(2) -0.017(2)
C28 0.0221(17) 0.0206(16) 0.0248(17) -0.0001(13) -0.0033(13) -0.0030(13)
C29 0.028(2) 0.0290(19) 0.0301(19) 0.0058(15) 0.0005(15) 0.0002(16)
C30 0.032(2) 0.0276(19) 0.032(2) 0.0096(15) -0.0028(16) -0.0054(16)
C31 0.0221(18) 0.0214(16) 0.0332(19) 0.0029(14) -0.0059(14) -0.0040(14)
C32 0.0244(19) 0.0270(19) 0.041(2) 0.0021(16) -0.0003(16) 0.0027(15)
C33 0.0206(18) 0.0250(18) 0.041(2) 0.0083(15) 0.0027(15) -0.0022(14)
C34 0.038(2) 0.0255(19) 0.032(2) 0.0015(15) -0.0103(17) 0.0016(16)
C35 0.033(2) 0.0251(18) 0.0259(17) 0.0005(14) -0.0046(15) -0.0118(15)
C36 0.096(4) 0.045(3) 0.032(2) -0.0035(19) 0.015(2) -0.048(3)
C37 0.091(4) 0.044(3) 0.035(2) -0.0109(19) 0.011(2) -0.052(3)
C38 0.0297(19) 0.0244(17) 0.0279(18) 0.0015(14) 0.0016(15) -0.0126(15)
C39 0.044(2) 0.0201(17) 0.0301(19) 0.0036(14) 0.0047(16) -0.0153(16)
C40 0.039(2) 0.0203(17) 0.0310(19) -0.0024(14) -0.0027(16) -0.0165(16)
C41 0.0275(19) 0.0198(16) 0.0292(18) 0.0010(13) 0.0008(14) -0.0033(14)
C42 0.0189(16) 0.0200(16) 0.0220(16) -0.0015(12) -0.0010(12) -0.0033(13)
C43 0.0269(19) 0.0188(16) 0.0332(19) -0.0016(14) -0.0070(15) 0.0016(14)
C44 0.0216(18) 0.0248(17) 0.0350(19) -0.0064(14) -0.0078(15) -0.0008(14)
C45 0.0207(17) 0.0236(17) 0.0293(18) -0.0062(14) 0.0021(14) -0.0018(14)
C46 0.031(2) 0.0208(17) 0.0286(18) -0.0009(14) -0.0042(15) 0.0000(14)
C47 0.036(2) 0.0199(17) 0.0279(18) -0.0005(14) -0.0084(15) 0.0003(15)
C48 0.027(2) 0.0279(19) 0.0314(19) -0.0078(15) 0.0034(15) -0.0021(15)
C49 0.0175(17) 0.0255(18) 0.053(2) 0.0020(17) -0.0076(16) -0.0073(14)
C50 0.041(3) 0.143(7) 0.082(5) -0.048(5) 0.019(3) -0.030(4)
C51 0.041(4) 0.180(10) 0.138(8) -0.062(7) 0.035(4) -0.045(5)
C52 0.026(3) 0.081(5) 0.194(10) -0.026(6) 0.009(4) -0.011(3)
C53 0.032(3) 0.087(5) 0.270(13) -0.091(7) -0.014(5) -0.012(3)
C54 0.021(2) 0.084(5) 0.205(9) -0.094(5) -0.008(4) -0.007(3)

loop_
_atom_type_symbol
_atom_type_description
_atom_type_scat_dispersion_real
_atom_type_scat_dispersion_imag
_atom_type_scat_source
C C 0.0033 0.0016 'International Tables Vol C Tables 4.2.6.8 and 6.1.1.4'
H H 0.0000 0.0000 'International Tables Vol C Tables 4.2.6.8 and 6.1.1.4'
O O 0.0106 0.0060 'International Tables Vol C Tables 4.2.6.8 and 6.1.1.4'
Si Si 0.0817 0.0704 'International Tables Vol C Tables 4.2.6.8 and 6.1.1.4'
Zn Zn 0.2839 1.4301 'International Tables Vol C Tables 4.2.6.8 and 6.1.1.4'
N N 0.0061 0.0033 'International Tables Vol C Tables 4.2.6.8 and 6.1.1.4'

loop_
_geom_angle_atom_site_label_1
_geom_angle_atom_site_label_2
_geom_angle_atom_site_label_3
_geom_angle
_geom_angle_site_symmetry_1
_geom_angle_site_symmetry_3
O13 Zn1 O6 110.56(11) . 2_667
O13 Zn1 O11 113.33(13) . 1_545
O6 Zn1 O11 114.96(13) 2_667 1_545
O13 Zn1 O1 109.10(12) . .
O6 Zn1 O1 107.83(13) 2_667 .
O11 Zn1 O1 100.33(13) 1_545 .
O4 Zn2 O14 116.14(14) 1_565 .
O4 Zn2 O9 111.63(14) 1_565 2_676
O14 Zn2 O9 108.61(11) . 2_676
O4 Zn2 O8 99.49(13) 1_565 .
O14 Zn2 O8 111.23(13) . .
O9 Zn2 O8 109.38(13) 2_676 .
O2 Zn3 O14 154.60(12) . .
O2 Zn3 O10 101.75(11) . 2_676
O14 Zn3 O10 103.39(10) . 2_676
O2 Zn3 O16 90.93(11) . .
O14 Zn3 O16 92.78(11) . .
O10 Zn3 O16 89.59(12) 2_676 .
O2 Zn3 O13 95.12(11) . .
O14 Zn3 O13 80.66(11) . .
O10 Zn3 O13 91.67(11) 2_676 .
O16 Zn3 O13 173.43(10) . .
O2 Zn3 O15 78.58(17) . .
O14 Zn3 O15 76.67(16) . .
O10 Zn3 O15 175.2(2) 2_676 .
O16 Zn3 O15 85.7(2) . .
O13 Zn3 O15 93.0(2) . .
O7 Zn4 O5 97.28(11) . 2_667
O7 Zn4 O13 161.09(12) . .
O5 Zn4 O13 100.77(10) 2_667 .
O7 Zn4 O17 93.07(12) . .
O5 Zn4 O17 89.11(12) 2_667 .
O13 Zn4 O17 92.81(11) . .
O7 Zn4 O14 95.47(12) . .
O5 Zn4 O14 87.48(11) 2_667 .
O13 Zn4 O14 79.82(11) . .
O17 Zn4 O14 171.15(11) . .
O7 Zn4 O18 81.52(13) . .
O5 Zn4 O18 178.04(12) 2_667 .
O13 Zn4 O18 80.58(12) . .
O17 Zn4 O18 89.41(13) . .
O14 Zn4 O18 94.17(12) . .
C8 Si1 C15 111.74(16) . .
C8 Si1 C1 108.82(18) . .
C15 Si1 C1 105.09(16) . .
C8 Si1 C22 111.32(18) . .
C15 Si1 C22 111.72(18) . .
C1 Si1 C22 107.84(18) . .
C49 Si2 C42 110.45(17) . .
C49 Si2 C28 108.46(17) . .
C42 Si2 C28 108.78(16) . .
C49 Si2 C35 113.57(19) . .
C42 Si2 C35 109.74(16) . .
C28 Si2 C35 105.64(16) . .
C7 O1 Zn1 127.3(2) . .
C7 O2 Zn3 132.1(3) . .
C14 O4 Zn2 128.2(3) . 1_545
C21 O5 Zn4 131.5(2) . 2_667
C21 O6 Zn1 130.0(3) . 2_667
C34 O7 Zn4 130.2(3) . .
C34 O8 Zn2 126.1(3) . .
C41 O9 Zn2 131.0(3) . 2_676
C41 O10 Zn3 127.5(3) . 2_676
C48 O11 Zn1 126.6(3) . 1_565
Zn1 O13 Zn4 111.63(12) . .
Zn1 O13 Zn3 110.40(12) . .
Zn4 O13 Zn3 98.86(12) . .
Zn2 O14 Zn3 111.31(13) . .
Zn2 O14 Zn4 108.82(12) . .
Zn3 O14 Zn4 100.46(13) . .
C6 C1 C2 117.2(3) . .
C6 C1 Si1 122.2(3) . .
C2 C1 Si1 120.7(3) . .
C3 C2 C1 122.2(4) . .
C3 C2 H2 118.9 . .
C1 C2 H2 118.9 . .
C2 C3 C4 119.6(4) . .
C2 C3 H3 120.2 . .
C4 C3 H3 120.2 . .
C5 C4 C3 119.2(3) . .
C5 C4 C7 120.2(3) . .
C3 C4 C7 120.7(4) . .
C4 C5 C6 120.9(3) . .
C4 C5 H5 119.5 . .
C6 C5 H5 119.5 . .
C5 C6 C1 121.0(4) . .
C5 C6 H6 119.5 . .
C1 C6 H6 119.5 . .
O1 C7 O2 126.3(3) . .
O1 C7 C4 115.6(3) . .
O2 C7 C4 118.1(3) . .
C13 C8 C9 117.3(4) . .
C13 C8 Si1 118.8(3) . .
C9 C8 Si1 123.9(3) . .
C10 C9 C8 122.0(4) . .
C10 C9 H9 119.0 . .
C8 C9 H9 119.0 . .
C9 C10 C11 120.1(3) . .
C9 C10 H10 119.9 . .
C11 C10 H10 119.9 . .
C10 C11 C12 118.2(4) . .
C10 C11 C14 122.0(3) . .
C12 C11 C14 119.9(4) . .
C13 C12 C11 121.1(4) . .
C13 C12 H12 119.5 . .
C11 C12 H12 119.5 . .
C12 C13 C8 121.3(4) . .
C12 C13 H13 119.4 . .
C8 C13 H13 119.4 . .
O3 C14 O4 125.4(4) . .
O3 C14 C11 119.7(4) . .
O4 C14 C11 114.9(3) . .
C20 C15 C16 117.3(3) . .
C20 C15 Si1 125.2(3) . .
C16 C15 Si1 117.4(3) . .
C17 C16 C15 121.1(3) . .
C17 C16 H16 119.5 . .
C15 C16 H16 119.5 . .
C16 C17 C18 120.9(3) . .
C16 C17 H17 119.5 . .
C18 C17 H17 119.5 . .
C19 C18 C17 119.0(3) . .
C19 C18 C21 121.3(3) . .
C17 C18 C21 119.6(3) . .
C18 C19 C20 120.4(3) . .
C18 C19 H19 119.8 . .
C20 C19 H19 119.8 . .
C19 C20 C15 121.3(3) . .
C19 C20 H20 119.4 . .
C15 C20 H20 119.4 . .
O5 C21 O6 126.0(3) . .
O5 C21 C18 118.3(3) . .
O6 C21 C18 115.7(3) . .
C23 C22 C27 118.7(4) . .
C23 C22 Si1 120.3(3) . .
C27 C22 Si1 120.8(4) . .
C22 C23 C24 121.5(5) . .
C22 C23 H23 119.2 . .
C24 C23 H23 119.2 . .
C25 C24 C23 119.9(5) . .
C25 C24 H24 120.0 . .
C23 C24 H24 120.0 . .
C26 C25 C24 119.2(5) . .
C26 C25 H25 120.4 . .
C24 C25 H25 120.4 . .
C25 C26 C27 121.2(5) . .
C25 C26 H26 119.4 . .
C27 C26 H26 119.4 . .
C22 C27 C26 119.5(5) . .
C22 C27 H27 120.2 . .
C26 C27 H27 120.2 . .
C29 C28 C33 117.5(3) . .
C29 C28 Si2 122.2(3) . .
C33 C28 Si2 120.3(3) . .
C28 C29 C30 121.8(4) . .
C28 C29 H29 119.1 . .
C30 C29 H29 119.1 . .
C31 C30 C29 119.5(4) . .
C31 C30 H30 120.2 . .
C29 C30 H30 120.2 . .
C30 C31 C32 119.4(3) . .
C30 C31 C34 120.4(3) . .
C32 C31 C34 120.1(4) . .
C33 C32 C31 120.0(4) . .
C33 C32 H32 120.0 . .
C31 C32 H32 120.0 . .
C32 C33 C28 121.8(4) . .
C32 C33 H33 119.1 . .
C28 C33 H33 119.1 . .
O7 C34 O8 126.6(4) . .
O7 C34 C31 118.0(4) . .
O8 C34 C31 115.4(4) . .
C40 C35 C36 117.6(3) . .
C40 C35 Si2 124.4(3) . .
C36 C35 Si2 117.8(3) . .
C37 C36 C35 121.1(4) . .
C37 C36 H36 119.5 . .
C35 C36 H36 119.5 . .
C38 C37 C36 120.4(4) . .
C38 C37 H37 119.8 . .
C36 C37 H37 119.8 . .
C37 C38 C39 119.4(4) . .
C37 C38 C41 119.9(3) . .
C39 C38 C41 120.4(3) . .
C38 C39 C40 120.1(3) . .
C38 C39 H39 119.9 . .
C40 C39 H39 119.9 . .
C35 C40 C39 121.4(3) . .
C35 C40 H40 119.3 . .
C39 C40 H40 119.3 . .
O10 C41 O9 127.6(4) . .
O10 C41 C38 117.7(3) . .
O9 C41 C38 114.7(3) . .
C47 C42 C43 116.9(3) . .
C47 C42 Si2 123.4(3) . .
C43 C42 Si2 119.7(3) . .
C44 C43 C42 121.5(3) . .
C44 C43 H43 119.2 . .
C42 C43 H43 119.2 . .
C43 C44 C45 120.3(3) . .
C43 C44 H44 119.8 . .
C45 C44 H44 119.8 . .
C46 C45 C44 119.7(3) . .
C46 C45 C48 120.5(3) . .
C44 C45 C48 119.8(3) . .
C45 C46 C47 119.4(3) . .
C45 C46 H46 120.3 . .
C47 C46 H46 120.3 . .
C46 C47 C42 122.1(4) . .
C46 C47 H47 118.9 . .
C42 C47 H47 118.9 . .
O12 C48 O11 124.7(4) . .
O12 C48 C45 120.8(4) . .
O11 C48 C45 114.5(3) . .
C50 C49 C54 115.2(5) . .
C50 C49 Si2 122.2(4) . .
C54 C49 Si2 122.2(4) . .
C49 C50 C51 123.7(7) . .
C49 C50 H50 118.1 . .
C51 C50 H50 118.1 . .
C52 C51 C50 118.6(8) . .
C52 C51 H51 120.7 . .
C50 C51 H51 120.7 . .
C51 C52 C53 119.2(6) . .
C51 C52 H52 120.4 . .
C53 C52 H52 120.4 . .
C52 C53 C54 121.9(7) . .
C52 C53 H53 119.0 . .
C54 C53 H53 119.0 . .
C53 C54 C49 121.2(7) . .
C53 C54 H54 119.4 . .
C49 C54 H54 119.4 . .

loop_
_geom_bond_atom_site_label_1
_geom_bond_atom_site_label_2
_geom_bond_distance
_geom_bond_site_symmetry_2
Zn1 O13 1.922(3) .
Zn1 O6 1.928(3) 2_667
Zn1 O11 1.930(3) 1_545
Zn1 O1 1.961(3) .
Zn2 O4 1.921(3) 1_565
Zn2 O14 1.936(3) .
Zn2 O9 1.944(3) 2_676
Zn2 O8 1.951(3) .
Zn3 O2 2.009(3) .
Zn3 O14 2.039(3) .
Zn3 O10 2.065(3) 2_676
Zn3 O16 2.103(3) .
Zn3 O13 2.109(3) .
Zn3 O15 2.341(6) .
Zn4 O7 2.046(3) .
Zn4 O5 2.077(3) 2_667
Zn4 O13 2.082(3) .
Zn4 O17 2.098(3) .
Zn4 O14 2.103(3) .
Zn4 O18 2.246(4) .
Si1 C8 1.873(4) .
Si1 C15 1.876(4) .
Si1 C1 1.876(4) .
Si1 C22 1.876(4) .
Si2 C49 1.863(4) .
Si2 C42 1.867(3) .
Si2 C28 1.877(4) .
Si2 C35 1.881(4) .
O1 C7 1.259(5) .
O2 C7 1.262(4) .
O3 C14 1.248(5) .
O4 C14 1.269(5) .
O4 Zn2 1.921(3) 1_545
O5 C21 1.254(4) .
O5 Zn4 2.078(3) 2_667
O6 C21 1.264(4) .
O6 Zn1 1.928(3) 2_667
O7 C34 1.247(5) .
O8 C34 1.278(5) .
O9 C41 1.262(4) .
O9 Zn2 1.944(3) 2_676
O10 C41 1.245(4) .
O10 Zn3 2.064(3) 2_676
O11 C48 1.279(5) .
O11 Zn1 1.930(3) 1_565
O12 C48 1.248(5) .
C1 C6 1.397(5) .
C1 C2 1.401(6) .
C2 C3 1.385(5) .
C2 H2 0.9500 .
C3 C4 1.393(5) .
C3 H3 0.9500 .
C4 C5 1.385(6) .
C4 C7 1.490(5) .
C5 C6 1.388(5) .
C5 H5 0.9500 .
C6 H6 0.9500 .
C8 C13 1.388(6) .
C8 C9 1.403(5) .
C9 C10 1.385(5) .
C9 H9 0.9500 .
C10 C11 1.397(5) .
C10 H10 0.9500 .
C11 C12 1.399(5) .
C11 C14 1.496(5) .
C12 C13 1.387(6) .
C12 H12 0.9500 .
C13 H13 0.9500 .
C15 C20 1.397(5) .
C15 C16 1.401(5) .
C16 C17 1.385(6) .
C16 H16 0.9500 .
C17 C18 1.386(5) .
C17 H17 0.9500 .
C18 C19 1.380(5) .
C18 C21 1.498(5) .
C19 C20 1.396(5) .
C19 H19 0.9500 .
C20 H20 0.9500 .
C22 C23 1.362(7) .
C22 C27 1.384(6) .
C23 C24 1.387(8) .
C23 H23 0.9500 .
C24 C25 1.375(8) .
C24 H24 0.9500 .
C25 C26 1.355(9) .
C25 H25 0.9500 .
C26 C27 1.402(8) .
C26 H26 0.9500 .
C27 H27 0.9500 .
C28 C29 1.394(5) .
C28 C33 1.400(5) .
C29 C30 1.398(5) .
C29 H29 0.9500 .
C30 C31 1.392(5) .
C30 H30 0.9500 .
C31 C32 1.399(5) .
C31 C34 1.498(5) .
C32 C33 1.381(5) .
C32 H32 0.9500 .
C33 H33 0.9500 .
C35 C40 1.383(5) .
C35 C36 1.398(6) .
C36 C37 1.386(6) .
C36 H36 0.9500 .
C37 C38 1.371(5) .
C37 H37 0.9500 .
C38 C39 1.386(5) .
C38 C41 1.513(5) .
C39 C40 1.387(5) .
C39 H39 0.9500 .
C40 H40 0.9500 .
C42 C47 1.402(5) .
C42 C43 1.404(5) .
C43 C44 1.388(5) .
C43 H43 0.9500 .
C44 C45 1.391(5) .
C44 H44 0.9500 .
C45 C46 1.389(5) .
C45 C48 1.491(5) .
C46 C47 1.396(5) .
C46 H46 0.9500 .
C47 H47 0.9500 .
C49 C50 1.359(7) .
C49 C54 1.381(7) .
C50 C51 1.391(9) .
C50 H50 0.9500 .
C51 C52 1.335(12) .
C51 H51 0.9500 .
C52 C53 1.353(12) .
C52 H52 0.9500 .
C53 C54 1.354(9) .
C53 H53 0.9500 .
C54 H54 0.9500 .

loop_
_geom_torsion_atom_site_label_1
_geom_torsion_atom_site_label_2
_geom_torsion_atom_site_label_3
_geom_torsion_atom_site_label_4
_geom_torsion
_geom_torsion_site_symmetry_1
O13 Zn1 O1 C7 -5.1(4) .
O6 Zn1 O1 C7 -125.3(4) 2_667
O11 Zn1 O1 C7 114.1(4) 1_545
O14 Zn3 O2 C7 31.0(5) .
O10 Zn3 O2 C7 -140.7(4) 2_676
O16 Zn3 O2 C7 129.5(4) .
O13 Zn3 O2 C7 -47.9(4) .
O15 Zn3 O2 C7 44.1(4) .
O5 Zn4 O7 C34 141.3(4) 2_667
O13 Zn4 O7 C34 -21.3(6) .
O17 Zn4 O7 C34 -129.2(4) .
O14 Zn4 O7 C34 53.2(4) .
O18 Zn4 O7 C34 -40.3(4) .
O4 Zn2 O8 C34 -119.1(3) 1_565
O14 Zn2 O8 C34 3.8(4) .
O9 Zn2 O8 C34 123.8(3) 2_676
O6 Zn1 O13 Zn4 -17.15(17) 2_667
O11 Zn1 O13 Zn4 113.58(14) 1_545
O1 Zn1 O13 Zn4 -135.57(14) .
O6 Zn1 O13 Zn3 91.77(14) 2_667
O11 Zn1 O13 Zn3 -137.50(13) 1_545
O1 Zn1 O13 Zn3 -26.65(17) .
O7 Zn4 O13 Zn1 -170.2(3) .
O5 Zn4 O13 Zn1 27.39(15) 2_667
O17 Zn4 O13 Zn1 -62.24(14) .
O14 Zn4 O13 Zn1 112.82(14) .
O18 Zn4 O13 Zn1 -151.17(16) .
O7 Zn4 O13 Zn3 73.6(4) .
O5 Zn4 O13 Zn3 -88.80(12) 2_667
O17 Zn4 O13 Zn3 -178.42(11) .
O14 Zn4 O13 Zn3 -3.36(10) .
O18 Zn4 O13 Zn3 92.65(13) .
O2 Zn3 O13 Zn1 41.08(14) .
O14 Zn3 O13 Zn1 -113.67(14) .
O10 Zn3 O13 Zn1 143.04(13) 2_676
O16 Zn3 O13 Zn1 -115.9(9) .
O15 Zn3 O13 Zn1 -37.71(18) .
O2 Zn3 O13 Zn4 158.21(12) .
O14 Zn3 O13 Zn4 3.46(10) .
O10 Zn3 O13 Zn4 -99.83(11) 2_676
O16 Zn3 O13 Zn4 1.2(10) .
O15 Zn3 O13 Zn4 79.41(16) .
O4 Zn2 O14 Zn3 -111.53(15) 1_565
O9 Zn2 O14 Zn3 15.24(17) 2_676
O8 Zn2 O14 Zn3 135.66(14) .
O4 Zn2 O14 Zn4 138.67(13) 1_565
O9 Zn2 O14 Zn4 -94.56(14) 2_676
O8 Zn2 O14 Zn4 25.86(17) .
O2 Zn3 O14 Zn2 159.3(2) .
O10 Zn3 O14 Zn2 -29.04(16) 2_676
O16 Zn3 O14 Zn2 61.21(14) .
O13 Zn3 O14 Zn2 -118.53(14) .
O15 Zn3 O14 Zn2 146.1(2) .
O2 Zn3 O14 Zn4 -85.7(3) .
O10 Zn3 O14 Zn4 86.06(13) 2_676
O16 Zn3 O14 Zn4 176.30(11) .
O13 Zn3 O14 Zn4 -3.44(10) .
O15 Zn3 O14 Zn4 -98.8(2) .
O7 Zn4 O14 Zn2 -41.06(14) .
O5 Zn4 O14 Zn2 -138.13(13) 2_667
O13 Zn4 O14 Zn2 120.45(14) .
O17 Zn4 O14 Zn2 154.4(6) .
O18 Zn4 O14 Zn2 40.81(15) .
O7 Zn4 O14 Zn3 -158.01(12) .
O5 Zn4 O14 Zn3 104.91(12) 2_667
O13 Zn4 O14 Zn3 3.49(10) .
O17 Zn4 O14 Zn3 37.5(8) .
O18 Zn4 O14 Zn3 -76.15(13) .
C8 Si1 C1 C6 -109.7(4) .
C15 Si1 C1 C6 130.5(3) .
C22 Si1 C1 C6 11.2(4) .
C8 Si1 C1 C2 70.9(4) .
C15 Si1 C1 C2 -48.9(4) .
C22 Si1 C1 C2 -168.2(3) .
C6 C1 C2 C3 0.6(6) .
Si1 C1 C2 C3 -180.0(3) .
C1 C2 C3 C4 -2.0(7) .
C2 C3 C4 C5 1.7(6) .
C2 C3 C4 C7 -178.2(4) .
C3 C4 C5 C6 -0.1(6) .
C7 C4 C5 C6 179.8(4) .
C4 C5 C6 C1 -1.3(7) .
C2 C1 C6 C5 1.1(6) .
Si1 C1 C6 C5 -178.4(3) .
Zn1 O1 C7 O2 12.6(6) .
Zn1 O1 C7 C4 -167.5(3) .
Zn3 O2 C7 O1 21.1(6) .
Zn3 O2 C7 C4 -158.8(3) .
C5 C4 C7 O1 169.5(4) .
C3 C4 C7 O1 -10.5(6) .
C5 C4 C7 O2 -10.5(6) .
C3 C4 C7 O2 169.4(4) .
C15 Si1 C8 C13 110.7(4) .
C1 Si1 C8 C13 -4.9(4) .
C22 Si1 C8 C13 -123.6(4) .
C15 Si1 C8 C9 -70.1(4) .
C1 Si1 C8 C9 174.3(3) .
C22 Si1 C8 C9 55.6(4) .
C13 C8 C9 C10 0.5(6) .
Si1 C8 C9 C10 -178.7(3) .
C8 C9 C10 C11 -1.9(6) .
C9 C10 C11 C12 2.2(6) .
C9 C10 C11 C14 -179.0(4) .
C10 C11 C12 C13 -1.1(7) .
C14 C11 C12 C13 -179.9(4) .
C11 C12 C13 C8 -0.3(8) .
C9 C8 C13 C12 0.7(7) .
Si1 C8 C13 C12 179.9(4) .
Zn2 O4 C14 O3 -2.1(7) 1_545
Zn2 O4 C14 C11 176.6(3) 1_545
C10 C11 C14 O3 -5.3(6) .
C12 C11 C14 O3 173.5(4) .
C10 C11 C14 O4 175.9(4) .
C12 C11 C14 O4 -5.3(6) .
C8 Si1 C15 C20 15.8(4) .
C1 Si1 C15 C20 133.6(3) .
C22 Si1 C15 C20 -109.7(4) .
C8 Si1 C15 C16 -160.0(3) .
C1 Si1 C15 C16 -42.2(4) .
C22 Si1 C15 C16 74.5(4) .
C20 C15 C16 C17 1.1(7) .
Si1 C15 C16 C17 177.3(4) .
C15 C16 C17 C18 -1.5(7) .
C16 C17 C18 C19 0.7(6) .
C16 C17 C18 C21 -175.9(4) .
C17 C18 C19 C20 0.3(6) .
C21 C18 C19 C20 176.8(4) .
C18 C19 C20 C15 -0.6(6) .
C16 C15 C20 C19 -0.1(6) .
Si1 C15 C20 C19 -175.9(3) .
Zn4 O5 C21 O6 2.5(6) 2_667
Zn4 O5 C21 C18 -176.0(2) 2_667
Zn1 O6 C21 O5 -24.8(6) 2_667
Zn1 O6 C21 C18 153.8(3) 2_667
C19 C18 C21 O5 2.3(5) .
C17 C18 C21 O5 178.8(4) .
C19 C18 C21 O6 -176.4(4) .
C17 C18 C21 O6 0.1(5) .
C8 Si1 C22 C23 -174.5(4) .
C15 Si1 C22 C23 -48.8(4) .
C1 Si1 C22 C23 66.2(4) .
C8 Si1 C22 C27 11.4(5) .
C15 Si1 C22 C27 137.1(4) .
C1 Si1 C22 C27 -107.9(4) .
C27 C22 C23 C24 -0.3(9) .
Si1 C22 C23 C24 -174.5(5) .
C22 C23 C24 C25 1.8(10) .
C23 C24 C25 C26 -1.9(11) .
C24 C25 C26 C27 0.5(13) .
C23 C22 C27 C26 -1.1(10) .
Si1 C22 C27 C26 173.0(6) .
C25 C26 C27 C22 1.0(13) .
C49 Si2 C28 C29 -15.8(4) .
C42 Si2 C28 C29 104.3(3) .
C35 Si2 C28 C29 -137.9(3) .
C49 Si2 C28 C33 166.3(3) .
C42 Si2 C28 C33 -73.5(3) .
C35 Si2 C28 C33 44.3(4) .
C33 C28 C29 C30 -1.3(6) .
Si2 C28 C29 C30 -179.2(3) .
C28 C29 C30 C31 1.6(6) .
C29 C30 C31 C32 -0.5(6) .
C29 C30 C31 C34 179.1(4) .
C30 C31 C32 C33 -0.8(6) .
C34 C31 C32 C33 179.6(4) .
C31 C32 C33 C28 1.1(7) .
C29 C28 C33 C32 0.0(6) .
Si2 C28 C33 C32 177.9(3) .
Zn4 O7 C34 O8 -29.2(6) .
Zn4 O7 C34 C31 151.4(3) .
Zn2 O8 C34 O7 -6.3(6) .
Zn2 O8 C34 C31 173.1(3) .
C30 C31 C34 O7 12.6(6) .
C32 C31 C34 O7 -167.9(4) .
C30 C31 C34 O8 -166.9(4) .
C32 C31 C34 O8 12.7(6) .
C49 Si2 C35 C40 115.4(4) .
C42 Si2 C35 C40 -8.8(4) .
C28 Si2 C35 C40 -125.9(4) .
C49 Si2 C35 C36 -70.0(4) .
C42 Si2 C35 C36 165.8(4) .
C28 Si2 C35 C36 48.7(4) .
C40 C35 C36 C37 0.2(8) .
Si2 C35 C36 C37 -174.8(5) .
C35 C36 C37 C38 -0.4(10) .
C36 C37 C38 C39 0.4(8) .
C36 C37 C38 C41 174.5(5) .
C37 C38 C39 C40 -0.4(7) .
C41 C38 C39 C40 -174.5(4) .
C36 C35 C40 C39 -0.2(7) .
Si2 C35 C40 C39 174.4(3) .
C38 C39 C40 C35 0.3(7) .
Zn3 O10 C41 O9 4.4(6) 2_676
Zn3 O10 C41 C38 -174.9(3) 2_676
Zn2 O9 C41 O10 22.3(6) 2_676
Zn2 O9 C41 C38 -158.3(3) 2_676
C37 C38 C41 O10 176.3(4) .
C39 C38 C41 O10 -9.7(6) .
C37 C38 C41 O9 -3.1(6) .
C39 C38 C41 O9 170.9(4) .
C49 Si2 C42 C47 -55.9(4) .
C28 Si2 C42 C47 -174.8(3) .
C35 Si2 C42 C47 70.1(3) .
C49 Si2 C42 C43 124.5(3) .
C28 Si2 C42 C43 5.5(3) .
C35 Si2 C42 C43 -109.6(3) .
C47 C42 C43 C44 -1.6(6) .
Si2 C42 C43 C44 178.1(3) .
C42 C43 C44 C45 0.7(6) .
C43 C44 C45 C46 1.0(6) .
C43 C44 C45 C48 -179.4(4) .
C44 C45 C46 C47 -1.8(6) .
C48 C45 C46 C47 178.6(3) .
C45 C46 C47 C42 0.9(6) .
C43 C42 C47 C46 0.8(6) .
Si2 C42 C47 C46 -178.9(3) .
Zn1 O11 C48 O12 1.2(6) 1_565
Zn1 O11 C48 C45 -179.3(2) 1_565
C46 C45 C48 O12 6.0(6) .
C44 C45 C48 O12 -173.6(4) .
C46 C45 C48 O11 -173.5(4) .
C44 C45 C48 O11 6.9(5) .
C42 Si2 C49 C50 -19.6(6) .
C28 Si2 C49 C50 99.5(6) .
C35 Si2 C49 C50 -143.4(6) .
C42 Si2 C49 C54 168.4(6) .
C28 Si2 C49 C54 -72.5(6) .
C35 Si2 C49 C54 44.6(6) .
C54 C49 C50 C51 0.9(13) .
Si2 C49 C50 C51 -171.6(8) .
C49 C50 C51 C52 0.6(17) .
C50 C51 C52 C53 -2.4(17) .
C51 C52 C53 C54 2.9(18) .
C52 C53 C54 C49 -1.3(17) .
C50 C49 C54 C53 -0.5(13) .
Si2 C49 C54 C53 172.0(8) .
